data_4502473
loop_
_publ_author_name
'Yang, Xiaoping'
'Jones, Richard A.'
'Wiester, Michael J.'
'Oye, Michael M.'
'Wong, Wai-Kwok'

_publ_section_title
;
 Transformation of a Luminescent Benzimidazole-Based Yb3Cluster into a
 One-Dimensional Coordination Polymer
;
_journal_issue 2
_journal_name_full 'Crystal Growth &amp; Design'
_journal_page_first 970
_journal_paper_doi 10.1021/cg901283k
_journal_volume 10
_journal_year 2010
_chemical_formula_moiety 'C56 H40 Br4 Cl4 N8 O10 Tb3, C2 H6 O, Cl, O'
_chemical_formula_sum 'C58 H46 Br4 Cl5 N8 O12 Tb3'
_chemical_formula_weight 2020.68
_chemical_name_systematic
; 
 ? 
;
_space_group_IT_number 130
_symmetry_cell_setting tetragonal
_symmetry_space_group_name_Hall '-P 4a 2ac'
_symmetry_space_group_name_H-M 'P 4/n c c :2'
_atom_sites_solution_hydrogens geom
_atom_sites_solution_primary direct
_atom_sites_solution_secondary difmap
_audit_creation_method SHELXL-97
_cell_angle_alpha 90.00
_cell_angle_beta 90.00
_cell_angle_gamma 90.00
_cell_formula_units_Z 8
_cell_length_a 25.992(4)
_cell_length_b 25.992(4)
_cell_length_c 23.403(5)
_cell_measurement_reflns_used 20637
_cell_measurement_temperature 153(2)
_cell_measurement_theta_max 27.48
_cell_measurement_theta_min 2.91
_cell_volume 15811(5)
_computing_cell_refinement 'Collect software, Nonius B.V. 1998'
_computing_data_collection 'Collect software, Nonius B.V. 1998'
_computing_data_reduction
;
DENZO and Scalepack (Otwinoski and Minor, 1997)
;
_computing_molecular_graphics 'XL SHELXTL/PC, Siemens Analytical'
_computing_structure_refinement 'XL SHELXTL/PC, Siemens Analytical'
_computing_structure_solution
;

SIR97 - Altomare A., Burla M.C., Camalli M., Cascarano G.L., Giacovazzo C., 
Guagliardi A., Moliterni A.G.G., Polidori G.,Spagna R.
;
_diffrn_ambient_temperature 153(2)
_diffrn_measured_fraction_theta_full 0.976
_diffrn_measured_fraction_theta_max 0.976
_diffrn_measurement_device_type CCD
_diffrn_measurement_method \w-scans
_diffrn_radiation_monochromator graphite
_diffrn_radiation_source 'fine-focus sealed tube'
_diffrn_radiation_type MoK\a
_diffrn_radiation_wavelength 0.71073
_diffrn_reflns_av_R_equivalents 0.1137
_diffrn_reflns_av_sigmaI/netI 0.0985
_diffrn_reflns_limit_h_max 30
_diffrn_reflns_limit_h_min -30
_diffrn_reflns_limit_k_max 30
_diffrn_reflns_limit_k_min -30
_diffrn_reflns_limit_l_max 27
_diffrn_reflns_limit_l_min -27
_diffrn_reflns_number 35599
_diffrn_reflns_theta_full 25.00
_diffrn_reflns_theta_max 25.00
_diffrn_reflns_theta_min 2.93
_exptl_absorpt_coefficient_mu 4.900
_exptl_absorpt_correction_T_max 0.4897
_exptl_absorpt_correction_T_min 0.3739
_exptl_absorpt_correction_type gaussian
_exptl_absorpt_process_details
;
Absorption correction given as Gaussian
;
_exptl_crystal_colour Yellow
_exptl_crystal_density_diffrn 1.698
_exptl_crystal_density_method 'not measured'
_exptl_crystal_description Block
_exptl_crystal_F_000 7728
_exptl_crystal_size_max 0.25
_exptl_crystal_size_mid 0.21
_exptl_crystal_size_min 0.17
_refine_diff_density_max 3.266
_refine_diff_density_min -2.167
_refine_diff_density_rms 0.203
_refine_ls_extinction_coef 0.0011(3)
_refine_ls_extinction_method SHELXL
_refine_ls_goodness_of_fit_ref 1.026
_refine_ls_hydrogen_treatment constr
_refine_ls_matrix_type full
_refine_ls_number_parameters 426
_refine_ls_number_reflns 6804
_refine_ls_number_restraints 0
_refine_ls_restrained_S_all 1.027
_refine_ls_R_factor_all 0.1879
_refine_ls_R_factor_gt 0.0962
_refine_ls_shift/su_max 0.000
_refine_ls_shift/su_mean 0.000
_refine_ls_structure_factor_coef Fsqd
_refine_ls_weighting_details 'calc w=1/[\s^2^(Fo^2^)+(0.0840P)^2^+6.3305P] where P=(Fo^2^+2Fc^2^)/3'
_refine_ls_weighting_scheme calc
_refine_ls_wR_factor_gt 0.2024
_refine_ls_wR_factor_ref 0.2334
_reflns_number_gt 3598
_reflns_number_total 6804
_reflns_threshold_expression >2sigma(I)
_cod_data_source_file cg901283k_si_001.cif
_cod_data_source_block Complex-1a
_cod_depositor_comments
;
The following automatic conversions were performed:

'_symmetry_cell_setting' value 'Tetragonal' changed to 'tetragonal'
according to /home/saulius/struct/CIF-dictionaries/cif_core.dic
dictionary named 'cif_core.dic' version 2.4.2 from
2011-04-26.

'_exptl_absorpt_correction_type' value 'Gaussian'
changed to 'gaussian' according to
/home/saulius/struct/CIF-dictionaries/cif_core.dic dictionary named
'cif_core.dic' version 2.4.2 from 2011-04-26.

Automatic conversion script
Id: cif_fix_values 1715 2011-07-08 13:25:40Z adriana 
;
_cod_original_sg_symbol_H-M P4/ncc
_cod_database_code 4502473

loop_
_symmetry_equiv_pos_as_xyz
'x, y, z'
'-x+1/2, -y+1/2, z'
'-y+1/2, x, z'
'y, -x+1/2, z'
'-x, y+1/2, -z+1/2'
'x+1/2, -y, -z+1/2'
'y+1/2, x+1/2, -z+1/2'
'-y, -x, -z+1/2'
'-x, -y, -z'
'x-1/2, y-1/2, -z'
'y-1/2, -x, -z'
'-y, x-1/2, -z'
'x, -y-1/2, z-1/2'
'-x-1/2, y, z-1/2'
'-y-1/2, -x-1/2, z-1/2'
'y, x, z-1/2'

loop_
_atom_site_label
_atom_site_type_symbol
_atom_site_fract_x
_atom_site_fract_y
_atom_site_fract_z
_atom_site_U_iso_or_equiv
_atom_site_adp_type
_atom_site_occupancy
_atom_site_symmetry_multiplicity
_atom_site_calc_flag
_atom_site_refinement_flags
Tb1 Tb 0.50629(4) 0.07139(4) 0.10835(5) 0.0617(4) Uani 1 1 d U
Tb2 Tb 0.57265(3) 0.07265(3) 0.2500 0.0434(4) Uani 1 2 d SU
Br1 Br 0.68983(14) 0.28734(11) 0.06640(16) 0.1167(12) Uani 1 1 d U
Br1' Br 0.52233(10) -0.20302(9) 0.23105(14) 0.0928(9) Uani 1 1 d U
Cl1 Cl 0.5547(3) -0.0025(3) 0.0603(3) 0.097(2) Uani 1 1 d U
Cl2 Cl 0.4484(3) 0.1496(3) 0.1234(4) 0.111(2) Uani 1 1 d U
Cl3 Cl 0.64393(19) 0.35607(19) 0.2500 0.0636(19) Uani 1 2 d SU
N1 N 0.5807(6) 0.1603(6) 0.2761(7) 0.056(4) Uani 1 1 d U
N2 N 0.6114(7) 0.2406(7) 0.2765(8) 0.073(5) Uani 1 1 d U
H2A H 0.6268 0.2687 0.2642 0.087 Uiso 1 1 calc R
N1' N 0.4336(7) 0.0132(7) 0.1242(8) 0.070(5) Uani 1 1 d U
N2' N 0.3877(7) -0.0542(7) 0.1558(7) 0.064(5) Uani 1 1 d U
H2'A H 0.3796 -0.0831 0.1732 0.076 Uiso 1 1 calc R
O1 O 0.5737(6) 0.1205(6) 0.0575(7) 0.079(4) Uani 1 1 d U
O2 O 0.5626(5) 0.1167(5) 0.1675(6) 0.059(4) Uani 1 1 d U
O1' O 0.6062(5) -0.0176(5) 0.2347(6) 0.063(4) Uani 1 1 d U
O2' O 0.5260(5) 0.0257(5) 0.1876(5) 0.057(3) Uani 1 1 d U
C1 C 0.5882(10) 0.1128(10) -0.0005(11) 0.085(7) Uani 1 1 d U
H1A H 0.6258 0.1148 -0.0039 0.127 Uiso 1 1 calc R
H1B H 0.5724 0.1393 -0.0244 0.127 Uiso 1 1 calc R
H1C H 0.5766 0.0788 -0.0131 0.127 Uiso 1 1 calc R
C2 C 0.5987(9) 0.1577(9) 0.0895(10) 0.072(6) Uani 1 1 d U
C3 C 0.6289(8) 0.1997(8) 0.0660(10) 0.066(6) Uani 1 1 d U
H3A H 0.6332 0.2030 0.0258 0.080 Uiso 1 1 calc R
C4 C 0.6503(9) 0.2334(9) 0.1013(10) 0.073(6) Uani 1 1 d U
C5 C 0.6444(8) 0.2326(8) 0.1580(9) 0.060(6) Uani 1 1 d U
H5A H 0.6613 0.2579 0.1805 0.072 Uiso 1 1 calc R
C6 C 0.6129(8) 0.1943(7) 0.1858(9) 0.056(5) Uani 1 1 d U
C7 C 0.5907(7) 0.1563(8) 0.1482(9) 0.053(5) Uani 1 1 d U
C8 C 0.6020(8) 0.1983(9) 0.2452(10) 0.066(6) Uani 1 1 d U
C9 C 0.5732(8) 0.1825(8) 0.3306(9) 0.057(5) Uani 1 1 d U
C10 C 0.5480(9) 0.1648(10) 0.3800(10) 0.077(7) Uani 1 1 d U
H10A H 0.5332 0.1314 0.3807 0.092 Uiso 1 1 calc R
C11 C 0.5450(8) 0.1950(9) 0.4256(10) 0.067(6) Uani 1 1 d U
H11A H 0.5283 0.1828 0.4591 0.080 Uiso 1 1 calc R
C12 C 0.5659(10) 0.2439(10) 0.4252(11) 0.086(7) Uani 1 1 d U
H12A H 0.5632 0.2639 0.4590 0.103 Uiso 1 1 calc R
C13 C 0.5894(9) 0.2645(10) 0.3803(10) 0.076(7) Uani 1 1 d U
H13A H 0.6029 0.2985 0.3812 0.092 Uiso 1 1 calc R
C14 C 0.5932(8) 0.2328(8) 0.3306(10) 0.065(6) Uani 1 1 d U
C1' C 0.6566(9) -0.0387(10) 0.2346(11) 0.084(7) Uani 1 1 d U
H1'A H 0.6547 -0.0759 0.2282 0.125 Uiso 1 1 calc R
H1'B H 0.6731 -0.0319 0.2715 0.125 Uiso 1 1 calc R
H1'C H 0.6768 -0.0227 0.2040 0.125 Uiso 1 1 calc R
C2' C 0.5649(7) -0.0499(7) 0.2205(8) 0.052(5) Uani 1 1 d U
C3' C 0.5653(8) -0.1023(9) 0.2329(9) 0.066(6) Uani 1 1 d U
H3'A H 0.5939 -0.1175 0.2517 0.080 Uiso 1 1 calc R
C4' C 0.5229(9) -0.1318(9) 0.2172(10) 0.073(6) Uani 1 1 d U
C5' C 0.4808(8) -0.1083(8) 0.1894(9) 0.062(6) Uani 1 1 d U
H5'A H 0.4522 -0.1284 0.1775 0.074 Uiso 1 1 calc R
C6' C 0.4814(7) -0.0552(7) 0.1795(8) 0.050(5) Uani 1 1 d U
C7' C 0.5233(7) -0.0258(7) 0.1939(8) 0.047(5) Uani 1 1 d U
C8' C 0.4353(8) -0.0310(8) 0.1537(8) 0.052(5) Uani 1 1 d U
C9' C 0.3823(8) 0.0173(8) 0.1048(9) 0.062(6) Uani 1 1 d U
C10' C 0.3598(9) 0.0556(10) 0.0755(10) 0.078(7) Uani 1 1 d U
H10B H 0.3788 0.0848 0.0631 0.094 Uiso 1 1 calc R
C11' C 0.3054(10) 0.0507(10) 0.0637(11) 0.081(7) Uani 1 1 d U
H11B H 0.2886 0.0761 0.0412 0.097 Uiso 1 1 calc R
C12' C 0.2778(11) 0.0100(11) 0.0843(11) 0.093(8) Uani 1 1 d U
H12B H 0.2417 0.0087 0.0782 0.112 Uiso 1 1 calc R
C13' C 0.3015(9) -0.0293(9) 0.1138(10) 0.075(6) Uani 1 1 d U
H13B H 0.2834 -0.0591 0.1260 0.090 Uiso 1 1 calc R
C14' C 0.3551(9) -0.0224(9) 0.1250(10) 0.068(6) Uani 1 1 d U
O3 O 0.343(4) 0.114(6) -0.085(6) 0.44(7) Uani 0.50 1 d PDU
H3B H 0.3312 0.0953 -0.0587 0.654 Uiso 0.50 1 calc PR
C15 C 0.425(2) 0.1749(18) -0.035(2) 0.13(2) Uani 0.50 1 d PDU
H15A H 0.4182 0.1720 0.0062 0.189 Uiso 0.50 1 calc PR
H15B H 0.4170 0.2097 -0.0479 0.189 Uiso 0.50 1 calc PR
H15C H 0.4619 0.1679 -0.0418 0.189 Uiso 0.50 1 calc PR
C16 C 0.393(4) 0.137(4) -0.067(5) 0.25(5) Uani 0.50 1 d PDU
H16A H 0.4099 0.1050 -0.0521 0.294 Uiso 0.50 1 calc PR
H16B H 0.4089 0.1415 -0.1048 0.294 Uiso 0.50 1 calc PR
O1W O 0.4757(7) 0.0807(7) 0.0174(8) 0.103(6) Uani 1 1 d DU
O2W O 0.337(3) 0.207(4) 0.046(4) 0.35(5) Uani 0.50 1 d PDU

loop_
_atom_site_aniso_label
_atom_site_aniso_U_11
_atom_site_aniso_U_22
_atom_site_aniso_U_33
_atom_site_aniso_U_23
_atom_site_aniso_U_13
_atom_site_aniso_U_12
Tb1 0.0508(6) 0.0660(7) 0.0685(7) 0.0162(6) -0.0102(5) -0.0134(5)
Tb2 0.0339(4) 0.0339(4) 0.0624(8) 0.0039(4) -0.0039(4) -0.0057(5)
Br1 0.127(3) 0.0696(18) 0.153(3) 0.0206(18) 0.063(2) -0.0136(17)
Br1' 0.0753(17) 0.0451(13) 0.158(3) 0.0048(15) -0.0022(17) -0.0029(11)
Cl1 0.090(4) 0.096(5) 0.104(5) -0.011(4) -0.010(4) -0.014(4)
Cl2 0.093(5) 0.087(4) 0.153(6) 0.014(4) -0.034(4) 0.000(4)
Cl3 0.047(2) 0.047(2) 0.097(5) -0.003(3) -0.003(3) -0.003(3)
N1 0.048(7) 0.050(7) 0.070(8) 0.006(7) 0.003(7) -0.002(6)
N2 0.072(9) 0.055(8) 0.091(9) -0.004(7) -0.002(7) -0.001(7)
N1' 0.060(8) 0.075(9) 0.073(8) -0.002(7) -0.013(7) -0.013(7)
N2' 0.063(8) 0.060(8) 0.068(8) -0.008(7) -0.014(7) -0.013(7)
O1 0.079(8) 0.089(8) 0.070(7) 0.010(7) 0.007(7) -0.006(7)
O2 0.055(7) 0.053(7) 0.069(7) 0.012(6) -0.001(6) -0.009(6)
O1' 0.055(7) 0.054(7) 0.081(8) 0.001(6) -0.006(6) -0.007(6)
O2' 0.056(7) 0.055(7) 0.061(7) 0.003(6) -0.008(6) -0.006(5)
C1 0.084(10) 0.087(10) 0.082(10) 0.001(8) 0.000(8) -0.008(8)
C2 0.068(10) 0.073(10) 0.077(10) 0.006(8) -0.003(8) 0.000(8)
C3 0.065(9) 0.067(9) 0.067(9) 0.012(8) 0.011(8) 0.005(8)
C4 0.069(10) 0.068(10) 0.082(10) 0.005(8) 0.004(8) -0.008(8)
C5 0.057(9) 0.052(9) 0.071(9) 0.007(7) 0.008(8) -0.007(7)
C6 0.052(8) 0.047(8) 0.068(9) 0.005(7) -0.003(7) 0.013(7)
C7 0.049(8) 0.052(8) 0.059(9) 0.007(7) 0.005(7) -0.001(7)
C8 0.056(9) 0.066(9) 0.074(9) 0.003(8) -0.004(8) 0.005(8)
C9 0.055(9) 0.052(8) 0.063(9) 0.005(7) -0.008(7) 0.001(7)
C10 0.072(10) 0.075(10) 0.083(10) -0.003(8) -0.005(8) -0.008(8)
C11 0.063(9) 0.068(9) 0.069(9) -0.001(8) 0.006(8) -0.006(8)
C12 0.093(11) 0.079(10) 0.086(10) -0.005(8) -0.009(9) 0.000(9)
C13 0.073(10) 0.072(10) 0.085(10) -0.002(8) -0.007(8) 0.000(8)
C14 0.063(9) 0.062(9) 0.069(9) 0.006(8) -0.008(8) -0.002(8)
C1' 0.070(10) 0.080(10) 0.101(11) 0.002(8) -0.007(8) 0.007(8)
C2' 0.043(8) 0.049(8) 0.064(8) -0.002(7) 0.010(7) -0.004(7)
C3' 0.062(9) 0.064(9) 0.074(9) 0.009(8) 0.000(8) -0.006(8)
C4' 0.068(10) 0.065(9) 0.085(10) 0.001(8) -0.001(8) -0.005(8)
C5' 0.055(9) 0.060(9) 0.069(9) -0.006(8) 0.008(8) -0.004(7)
C6' 0.044(8) 0.046(8) 0.061(9) -0.002(7) -0.002(7) 0.003(7)
C7' 0.042(8) 0.042(8) 0.057(8) -0.006(7) -0.001(7) -0.001(7)
C8' 0.054(9) 0.054(8) 0.048(8) -0.006(7) -0.008(7) 0.001(7)
C9' 0.056(9) 0.059(9) 0.070(9) -0.001(8) -0.004(8) -0.003(8)
C10' 0.069(10) 0.078(10) 0.087(10) 0.004(8) -0.017(8) -0.004(8)
C11' 0.080(10) 0.078(10) 0.085(10) 0.004(8) -0.009(8) 0.005(8)
C12' 0.092(11) 0.088(11) 0.100(11) 0.002(9) -0.008(9) -0.002(9)
C13' 0.070(10) 0.072(10) 0.083(10) 0.002(8) -0.004(8) -0.004(8)
C14' 0.059(9) 0.071(9) 0.076(10) -0.012(8) -0.003(8) -0.007(8)
O3 0.44(7) 0.44(7) 0.44(7) 0.000(10) 0.000(10) 0.000(10)
C15 0.12(2) 0.13(2) 0.13(2) -0.005(10) 0.003(10) 0.009(10)
C16 0.24(5) 0.24(5) 0.25(5) 0.000(10) 0.003(10) 0.001(10)
O1W 0.098(9) 0.113(9) 0.096(9) 0.016(8) -0.011(7) 0.005(8)
O2W 0.35(5) 0.35(5) 0.35(5) -0.001(10) -0.001(10) 0.000(10)

loop_
_atom_type_symbol
_atom_type_description
_atom_type_scat_dispersion_real
_atom_type_scat_dispersion_imag
_atom_type_scat_source
C C 0.0033 0.0016 'International Tables Vol C Tables 4.2.6.8 and 6.1.1.4'
H H 0.0000 0.0000 'International Tables Vol C Tables 4.2.6.8 and 6.1.1.4'
N N 0.0061 0.0033 'International Tables Vol C Tables 4.2.6.8 and 6.1.1.4'
O O 0.0106 0.0060 'International Tables Vol C Tables 4.2.6.8 and 6.1.1.4'
Cl Cl 0.1484 0.1585 'International Tables Vol C Tables 4.2.6.8 and 6.1.1.4'
Br Br -0.2901 2.4595 'International Tables Vol C Tables 4.2.6.8 and 6.1.1.4'
Tb Tb -0.1723 4.1537 'International Tables Vol C Tables 4.2.6.8 and 6.1.1.4'

loop_
_geom_angle_atom_site_label_1
_geom_angle_atom_site_label_2
_geom_angle_atom_site_label_3
_geom_angle
_geom_angle_site_symmetry_1
_geom_angle_site_symmetry_3
O2' Tb1 O1W 154.0(6) . .
O2' Tb1 O2 68.7(4) . .
O1W Tb1 O2 135.8(6) . .
O2' Tb1 N1' 74.1(5) . .
O1W Tb1 N1' 86.5(6) . .
O2 Tb1 N1' 134.9(5) . .
O2' Tb1 O1 120.3(5) . .
O1W Tb1 O1 75.1(6) . .
O2 Tb1 O1 65.2(5) . .
N1' Tb1 O1 159.8(6) . .
O2' Tb1 Cl1 81.6(4) . .
O1W Tb1 Cl1 80.9(5) . .
O2 Tb1 Cl1 109.3(4) . .
N1' Tb1 Cl1 89.0(5) . .
O1 Tb1 Cl1 80.0(4) . .
O2' Tb1 Cl2 116.0(4) . .
O1W Tb1 Cl2 80.7(5) . .
O2 Tb1 Cl2 83.4(4) . .
N1' Tb1 Cl2 90.9(5) . .
O1 Tb1 Cl2 94.2(4) . .
Cl1 Tb1 Cl2 161.6(3) . .
O2' Tb1 Tb2 34.1(3) . .
O1W Tb1 Tb2 170.4(5) . .
O2 Tb1 Tb2 34.9(3) . .
N1' Tb1 Tb2 103.1(4) . .
O1 Tb1 Tb2 95.5(4) . .
Cl1 Tb1 Tb2 99.75(17) . .
Cl2 Tb1 Tb2 98.21(19) . .
O2' Tb2 O2' 80.7(7) 7_545 .
O2' Tb2 O2 139.7(5) 7_545 .
O2' Tb2 O2 70.0(5) . .
O2' Tb2 O2 70.0(5) 7_545 7_545
O2' Tb2 O2 139.7(5) . 7_545
O2 Tb2 O2 147.9(6) . 7_545
O2' Tb2 N1 113.4(5) 7_545 .
O2' Tb2 N1 137.2(5) . .
O2 Tb2 N1 75.1(5) . .
O2 Tb2 N1 81.2(5) 7_545 .
O2' Tb2 N1 137.2(5) 7_545 7_545
O2' Tb2 N1 113.4(5) . 7_545
O2 Tb2 N1 81.2(5) . 7_545
O2 Tb2 N1 75.1(5) 7_545 7_545
N1 Tb2 N1 84.1(7) . 7_545
O2' Tb2 O1' 65.9(5) 7_545 7_545
O2' Tb2 O1' 77.2(5) . 7_545
O2 Tb2 O1' 80.7(5) . 7_545
O2 Tb2 O1' 112.9(5) 7_545 7_545
N1 Tb2 O1' 73.4(5) . 7_545
N1 Tb2 O1' 154.1(5) 7_545 7_545
O2' Tb2 O1' 77.2(5) 7_545 .
O2' Tb2 O1' 65.9(5) . .
O2 Tb2 O1' 112.9(5) . .
O2 Tb2 O1' 80.7(5) 7_545 .
N1 Tb2 O1' 154.1(5) . .
N1 Tb2 O1' 73.4(5) 7_545 .
O1' Tb2 O1' 131.3(6) 7_545 .
O2' Tb2 Tb1 108.7(3) 7_545 .
O2' Tb2 Tb1 34.2(3) . .
O2 Tb2 Tb1 36.2(3) . .
O2 Tb2 Tb1 172.2(3) 7_545 .
N1 Tb2 Tb1 106.1(4) . .
N1 Tb2 Tb1 102.5(4) 7_545 .
O1' Tb2 Tb1 72.5(3) 7_545 .
O1' Tb2 Tb1 91.5(3) . .
O2' Tb2 Tb1 34.2(3) 7_545 7_545
O2' Tb2 Tb1 108.7(3) . 7_545
O2 Tb2 Tb1 172.2(3) . 7_545
O2 Tb2 Tb1 36.2(3) 7_545 7_545
N1 Tb2 Tb1 102.5(4) . 7_545
N1 Tb2 Tb1 106.1(4) 7_545 7_545
O1' Tb2 Tb1 91.5(3) 7_545 7_545
O1' Tb2 Tb1 72.5(3) . 7_545
Tb1 Tb2 Tb1 141.16(5) . 7_545
C8 N1 C9 104.1(17) . .
C8 N1 Tb2 127.2(14) . .
C9 N1 Tb2 127.8(12) . .
C8 N2 C14 108.6(19) . .
C8 N2 H2A 125.7 . .
C14 N2 H2A 125.7 . .
C8' N1' C9' 105.2(17) . .
C8' N1' Tb1 125.5(14) . .
C9' N1' Tb1 129.3(14) . .
C8' N2' C14' 105.6(18) . .
C8' N2' H2'A 127.2 . .
C14' N2' H2'A 127.2 . .
C2 O1 C1 119.4(18) . .
C2 O1 Tb1 115.6(13) . .
C1 O1 Tb1 125.0(14) . .
C7 O2 Tb2 127.9(12) . .
C7 O2 Tb1 122.0(12) . .
Tb2 O2 Tb1 108.9(5) . .
C2' O1' C1' 118.4(16) . .
C2' O1' Tb2 109.0(11) . .
C1' O1' Tb2 132.5(13) . .
C7' O2' Tb2 119.6(11) . .
C7' O2' Tb1 126.8(11) . .
Tb2 O2' Tb1 111.7(5) . .
O1 C1 H1A 109.5 . .
O1 C1 H1B 109.5 . .
H1A C1 H1B 109.5 . .
O1 C1 H1C 109.5 . .
H1A C1 H1C 109.5 . .
H1B C1 H1C 109.5 . .
O1 C2 C7 117(2) . .
O1 C2 C3 125(2) . .
C7 C2 C3 118(2) . .
C4 C3 C2 119(2) . .
C4 C3 H3A 120.5 . .
C2 C3 H3A 120.5 . .
C3 C4 C5 124(2) . .
C3 C4 Br1 116.1(18) . .
C5 C4 Br1 119.6(18) . .
C4 C5 C6 121(2) . .
C4 C5 H5A 119.3 . .
C6 C5 H5A 119.3 . .
C8 C6 C5 120(2) . .
C8 C6 C7 124.4(19) . .
C5 C6 C7 115.1(18) . .
O2 C7 C2 115.8(19) . .
O2 C7 C6 122.5(18) . .
C2 C7 C6 121.7(19) . .
N2 C8 N1 113(2) . .
N2 C8 C6 124(2) . .
N1 C8 C6 124(2) . .
C14 C9 C10 118(2) . .
C14 C9 N1 109.1(18) . .
C10 C9 N1 132.3(19) . .
C11 C10 C9 120(2) . .
C11 C10 H10A 120.1 . .
C9 C10 H10A 120.1 . .
C10 C11 C12 121(2) . .
C10 C11 H11A 119.5 . .
C12 C11 H11A 119.5 . .
C13 C12 C11 124(3) . .
C13 C12 H12A 118.1 . .
C11 C12 H12A 118.1 . .
C12 C13 C14 116(2) . .
C12 C13 H13A 121.9 . .
C14 C13 H13A 121.9 . .
N2 C14 C9 105.4(19) . .
N2 C14 C13 134(2) . .
C9 C14 C13 121(2) . .
O1' C1' H1'A 109.5 . .
O1' C1' H1'B 109.5 . .
H1'A C1' H1'B 109.5 . .
O1' C1' H1'C 109.5 . .
H1'A C1' H1'C 109.5 . .
H1'B C1' H1'C 109.5 . .
O1' C2' C7' 115.5(16) . .
O1' C2' C3' 121.9(18) . .
C7' C2' C3' 122.6(18) . .
C4' C3' C2' 118(2) . .
C4' C3' H3'A 120.8 . .
C2' C3' H3'A 120.8 . .
C3' C4' C5' 120(2) . .
C3' C4' Br1' 120.2(18) . .
C5' C4' Br1' 120.0(17) . .
C6' C5' C4' 120(2) . .
C6' C5' H5'A 120.2 . .
C4' C5' H5'A 120.2 . .
C7' C6' C5' 121.2(18) . .
C7' C6' C8' 120.4(17) . .
C5' C6' C8' 118.5(18) . .
O2' C7' C6' 124.6(17) . .
O2' C7' C2' 116.9(16) . .
C6' C7' C2' 118.3(17) . .
N1' C8' N2' 111.3(17) . .
N1' C8' C6' 126.9(18) . .
N2' C8' C6' 121.7(18) . .
C10' C9' C14' 122(2) . .
C10' C9' N1' 129(2) . .
C14' C9' N1' 109(2) . .
C9' C10' C11' 117(2) . .
C9' C10' H10B 121.4 . .
C11' C10' H10B 121.4 . .
C12' C11' C10' 121(2) . .
C12' C11' H11B 119.5 . .
C10' C11' H11B 119.5 . .
C11' C12' C13' 121(3) . .
C11' C12' H12B 119.5 . .
C13' C12' H12B 119.5 . .
C12' C13' C14' 116(2) . .
C12' C13' H13B 122.1 . .
C14' C13' H13B 122.1 . .
C9' C14' N2' 109(2) . .
C9' C14' C13' 123(2) . .
N2' C14' C13' 128(2) . .
C16 O3 H3B 109.5 . .
C16 C15 H15A 109.5 . .
C16 C15 H15B 109.5 . .
H15A C15 H15B 109.5 . .
C16 C15 H15C 109.5 . .
H15A C15 H15C 109.5 . .
H15B C15 H15C 109.5 . .
C15 C16 O3 153(10) . .
C15 C16 H16A 98.2 . .
O3 C16 H16A 98.2 . .
C15 C16 H16B 98.2 . .
O3 C16 H16B 98.2 . .
H16A C16 H16B 103.8 . .

loop_
_geom_bond_atom_site_label_1
_geom_bond_atom_site_label_2
_geom_bond_distance
_geom_bond_site_symmetry_2
Tb1 O2' 2.260(13) .
Tb1 O1W 2.285(17) .
Tb1 O2 2.334(13) .
Tb1 N1' 2.449(17) .
Tb1 O1 2.474(15) .
Tb1 Cl1 2.556(8) .
Tb1 Cl2 2.554(8) .
Tb1 Tb2 3.7370(13) .
Tb2 O2' 2.256(12) 7_545
Tb2 O2' 2.256(12) .
Tb2 O2 2.260(13) .
Tb2 O2 2.260(13) 7_545
Tb2 N1 2.369(16) .
Tb2 N1 2.369(16) 7_545
Tb2 O1' 2.529(13) 7_545
Tb2 O1' 2.529(13) .
Tb2 Tb1 3.7370(13) 7_545
Br1 C4 1.92(2) .
Br1' C4' 1.88(2) .
N1 C8 1.34(3) .
N1 C9 1.41(2) .
N2 C8 1.35(3) .
N2 C14 1.37(3) .
N2 H2A 0.8800 .
N1' C8' 1.34(3) .
N1' C9' 1.41(3) .
N2' C8' 1.38(2) .
N2' C14' 1.39(3) .
N2' H2'A 0.8800 .
O1 C2 1.39(3) .
O1 C1 1.42(3) .
O2 C7 1.34(2) .
O1' C2' 1.40(2) .
O1' C1' 1.42(3) .
O2' C7' 1.35(2) .
C1 H1A 0.9800 .
C1 H1B 0.9800 .
C1 H1C 0.9800 .
C2 C7 1.39(3) .
C2 C3 1.45(3) .
C3 C4 1.33(3) .
C3 H3A 0.9500 .
C4 C5 1.34(3) .
C5 C6 1.44(3) .
C5 H5A 0.9500 .
C6 C8 1.42(3) .
C6 C7 1.44(3) .
C9 C14 1.41(3) .
C9 C10 1.41(3) .
C10 C11 1.33(3) .
C10 H10A 0.9500 .
C11 C12 1.38(3) .
C11 H11A 0.9500 .
C12 C13 1.33(3) .
C12 H12A 0.9500 .
C13 C14 1.43(3) .
C13 H13A 0.9500 .
C1' H1'A 0.9800 .
C1' H1'B 0.9800 .
C1' H1'C 0.9800 .
C2' C7' 1.40(2) .
C2' C3' 1.39(3) .
C3' C4' 1.39(3) .
C3' H3'A 0.9500 .
C4' C5' 1.41(3) .
C5' C6' 1.40(3) .
C5' H5'A 0.9500 .
C6' C7' 1.37(3) .
C6' C8' 1.48(3) .
C9' C10' 1.34(3) .
C9' C14' 1.34(3) .
C10' C11' 1.45(3) .
C10' H10B 0.9500 .
C11' C12' 1.37(3) .
C11' H11B 0.9500 .
C12' C13' 1.38(3) .
C12' H12B 0.9500 .
C13' C14' 1.43(3) .
C13' H13B 0.9500 .
O3 C16 1.51(3) .
O3 H3B 0.8400 .
C15 C16 1.49(3) .
C15 H15A 0.9800 .
C15 H15B 0.9800 .
C15 H15C 0.9800 .
C16 H16A 0.9900 .
C16 H16B 0.9900 .
